data_7015920
loop_
_publ_author_name
'Xiao, Dong-Rong'
'Zhang, Guang-Ju'
'Liu, Jun-Liang'
'Fan, Lin-Lin'
'Yuan, Ruo'
'Tong, Ming-Liang'

_publ_section_title
;
 Enantiopure chiral coordination polymers of tetrahedral and octahedral
 cobalt(ii) alternate chains exhibiting slow magnetic relaxation
 behavior.
;
_journal_issue 21
_journal_name_full 'Dalton transactions (Cambridge, England : 2003)'
_journal_page_first 5680
_journal_page_last 5683
_journal_paper_doi 10.1039/c1dt10262a
_journal_volume 40
_journal_year 2011
_chemical_absolute_configuration rm
_chemical_formula_sum 'C36 H30 Co2 N4 O10 S'
_chemical_formula_weight 828.56
_chemical_name_systematic
;
?
;
_space_group_IT_number 4
_symmetry_cell_setting monoclinic
_symmetry_space_group_name_Hall 'P 2yb'
_symmetry_space_group_name_H-M 'P 1 21 1'
_atom_sites_solution_hydrogens geom
_atom_sites_solution_primary direct
_atom_sites_solution_secondary difmap
_audit_creation_method SHELXL-97
_cell_angle_alpha 90.00
_cell_angle_beta 99.77(3)
_cell_angle_gamma 90.00
_cell_formula_units_Z 2
_cell_length_a 6.5182(13)
_cell_length_b 21.728(4)
_cell_length_c 12.575(3)
_cell_measurement_reflns_used 11645
_cell_measurement_temperature 293(2)
_cell_measurement_theta_max 28.44
_cell_measurement_theta_min 1.64
_cell_volume 1755.1(7)
_computing_cell_refinement SAINT
_computing_data_collection SMART
_computing_data_reduction SAINT
_computing_molecular_graphics 'Bruker SHELXTL'
_computing_publication_material 'Bruker SHELXTL'
_computing_structure_refinement 'SHELXL-97 (Sheldrick, 1997)'
_computing_structure_solution 'SHELXS-97 (Sheldrick, 1990)'
_diffrn_ambient_temperature 293(2)
_diffrn_detector_area_resol_mean 0.01
_diffrn_measured_fraction_theta_full 0.981
_diffrn_measured_fraction_theta_max 0.981
_diffrn_measurement_device_type 'Bruker Smart Apex CCD'
_diffrn_measurement_method \w-2\q
_diffrn_radiation_monochromator graphite
_diffrn_radiation_source 'fine-focus sealed tube'
_diffrn_radiation_type MoK\a
_diffrn_radiation_wavelength 0.71073
_diffrn_reflns_av_R_equivalents 0.0251
_diffrn_reflns_av_sigmaI/netI 0.0505
_diffrn_reflns_limit_h_max 8
_diffrn_reflns_limit_h_min -8
_diffrn_reflns_limit_k_max 29
_diffrn_reflns_limit_k_min -23
_diffrn_reflns_limit_l_max 16
_diffrn_reflns_limit_l_min -16
_diffrn_reflns_number 11645
_diffrn_reflns_theta_full 28.44
_diffrn_reflns_theta_max 28.44
_diffrn_reflns_theta_min 1.64
_diffrn_standards_decay_% none
_diffrn_standards_interval_count 0
_diffrn_standards_interval_time 0
_diffrn_standards_number 0
_exptl_absorpt_coefficient_mu 1.070
_exptl_absorpt_correction_T_max 0.7758
_exptl_absorpt_correction_T_min 0.6114
_exptl_absorpt_correction_type empirical
_exptl_absorpt_process_details 'ABSCOR by T.Higashi 8 March, 1995'
_exptl_crystal_colour purple
_exptl_crystal_density_diffrn 1.568
_exptl_crystal_density_method 'not measured'
_exptl_crystal_description prism
_exptl_crystal_F_000 848
_exptl_crystal_size_max 0.51
_exptl_crystal_size_mid 0.27
_exptl_crystal_size_min 0.25
_refine_diff_density_max 0.429
_refine_diff_density_min -0.319
_refine_diff_density_rms 0.053
_refine_ls_abs_structure_details 'Flack H D (1983), Acta Cryst. A39, 876-881'
_refine_ls_abs_structure_Flack 0.014(11)
_refine_ls_extinction_method none
_refine_ls_goodness_of_fit_ref 0.994
_refine_ls_hydrogen_treatment constr
_refine_ls_matrix_type full
_refine_ls_number_parameters 478
_refine_ls_number_reflns 6496
_refine_ls_number_restraints 19
_refine_ls_restrained_S_all 1.011
_refine_ls_R_factor_all 0.0461
_refine_ls_R_factor_gt 0.0361
_refine_ls_shift/su_max 0.000
_refine_ls_shift/su_mean 0.000
_refine_ls_structure_factor_coef Fsqd
_refine_ls_weighting_details 'calc w=1/[\s^2^(Fo^2^)+(0.0400P)^2^+0.0000P] where P=(Fo^2^+2Fc^2^)/3'
_refine_ls_weighting_scheme calc
_refine_ls_wR_factor_gt 0.0768
_refine_ls_wR_factor_ref 0.0822
_reflns_number_gt 5563
_reflns_number_total 6496
_reflns_threshold_expression >2sigma(I)
_cod_data_source_file c1dt10262a.txt
_cod_data_source_block z1a
_cod_original_cell_volume 1755.1(6)
_cod_original_sg_symbol_H-M P2(1)
_cod_database_code 7015920

loop_
_symmetry_equiv_pos_as_xyz
'x, y, z'
'-x, y+1/2, -z'

loop_
_atom_site_label
_atom_site_type_symbol
_atom_site_fract_x
_atom_site_fract_y
_atom_site_fract_z
_atom_site_U_iso_or_equiv
_atom_site_adp_type
_atom_site_occupancy
_atom_site_symmetry_multiplicity
_atom_site_calc_flag
_atom_site_refinement_flags
_atom_site_disorder_assembly
_atom_site_disorder_group
Co1 Co -0.39326(6) 0.242672(19) -0.14328(3) 0.03042(11) Uani 1 1 d . . .
Co2 Co -0.91599(6) 0.26786(2) -0.21282(3) 0.03307(11) Uani 1 1 d . . .
S1 S -1.3126(2) 0.64438(5) -0.17049(7) 0.0543(3) Uani 1 1 d . . .
O1 O -1.0262(4) 0.35176(12) -0.2235(2) 0.0487(7) Uani 1 1 d . . .
O2 O -1.3335(4) 0.33555(12) -0.1731(2) 0.0459(6) Uani 1 1 d . . .
O3 O -1.4897(4) 0.72734(14) -0.6917(2) 0.0533(8) Uani 1 1 d . . .
O4 O -1.1525(4) 0.74794(15) -0.64754(19) 0.0550(7) Uani 1 1 d . . .
O5 O -1.1279(6) 0.66853(15) -0.1045(2) 0.0804(11) Uani 1 1 d . . .
O6 O -1.5123(6) 0.65357(14) -0.1398(2) 0.0752(11) Uani 1 1 d . . .
O7 O -0.6678(3) 0.26893(12) -0.10262(16) 0.0354(5) Uani 1 1 d . . .
O8 O -0.8367(5) 0.30972(17) 0.0177(3) 0.0722(10) Uani 1 1 d . . .
O9 O -0.1138(3) 0.20958(11) -0.16987(19) 0.0372(5) Uani 1 1 d . . .
O10 O 0.1062(4) 0.13140(13) -0.1571(2) 0.0535(7) Uani 1 1 d . . .
N1 N 0.0720(7) 0.4046(2) 0.2563(5) 0.0959(17) Uani 1 1 d . . .
H1B H 0.1976 0.4183 0.2654 0.115 Uiso 1 1 calc R . .
N2 N -0.3024(4) 0.26160(13) 0.0269(2) 0.0376(6) Uani 1 1 d . . .
H2B H -0.2779 0.2259 0.0633 0.045 Uiso 1 1 calc R . .
H2C H -0.1841 0.2838 0.0377 0.045 Uiso 1 1 calc R . .
N3 N -0.5998(5) -0.00023(18) -0.3709(3) 0.0596(10) Uani 1 1 d . . .
H3A H -0.7185 -0.0146 -0.4011 0.072 Uiso 1 1 calc R . .
N4 N -0.4273(4) 0.14608(13) -0.1189(3) 0.0392(7) Uani 1 1 d . . .
H4B H -0.4936 0.1399 -0.0625 0.047 Uiso 1 1 calc R . .
H4C H -0.5051 0.1294 -0.1778 0.047 Uiso 1 1 calc R . .
C1 C -1.4378(6) 0.52437(19) -0.1646(3) 0.0486(10) Uani 1 1 d . . .
H1A H -1.5616 0.5403 -0.1489 0.058 Uiso 1 1 calc R . .
C2 C -1.4135(6) 0.46114(18) -0.1710(3) 0.0464(9) Uani 1 1 d . . .
H2A H -1.5209 0.4348 -0.1608 0.056 Uiso 1 1 calc R . .
C3 C -1.2276(6) 0.43785(16) -0.1928(3) 0.0365(8) Uani 1 1 d . . .
C4 C -1.0699(7) 0.47805(18) -0.2088(4) 0.0529(11) Uani 1 1 d . . .
H4A H -0.9447 0.4624 -0.2231 0.063 Uiso 1 1 calc R . .
C5 C -1.0964(7) 0.54077(19) -0.2038(4) 0.0574(11) Uani 1 1 d . . .
H5A H -0.9908 0.5674 -0.2155 0.069 Uiso 1 1 calc R . .
C6 C -1.2818(6) 0.56363(17) -0.1810(3) 0.0423(9) Uani 1 1 d . . .
C7 C -1.3221(6) 0.67215(17) -0.3031(3) 0.0430(9) Uani 1 1 d . . .
C8 C -1.5017(7) 0.66714(19) -0.3778(3) 0.0494(10) Uani 1 1 d . . .
H8A H -1.6216 0.6511 -0.3575 0.059 Uiso 1 1 calc R . .
C9 C -1.5038(6) 0.68586(18) -0.4828(3) 0.0448(9) Uani 1 1 d . . .
H9A H -1.6247 0.6822 -0.5336 0.054 Uiso 1 1 calc R . .
C10 C -1.3254(5) 0.71003(16) -0.5119(3) 0.0355(7) Uani 1 1 d . . .
C11 C -1.1477(6) 0.7169(2) -0.4352(3) 0.0494(10) Uani 1 1 d . . .
H11A H -1.0296 0.7346 -0.4548 0.059 Uiso 1 1 calc R . .
C12 C -1.1432(7) 0.6978(2) -0.3308(3) 0.0511(10) Uani 1 1 d . . .
H12A H -1.0230 0.7021 -0.2796 0.061 Uiso 1 1 calc R . .
C13 C -1.1948(6) 0.36923(17) -0.1969(3) 0.0376(8) Uani 1 1 d . . .
C14 C -1.3252(5) 0.73021(16) -0.6268(3) 0.0361(8) Uani 1 1 d . . .
C15 C -0.0274(11) 0.3858(2) 0.3370(5) 0.0851(19) Uani 1 1 d . . .
C16 C 0.0261(13) 0.3872(4) 0.4446(6) 0.117(3) Uani 1 1 d U . .
H16A H 0.1560 0.4014 0.4775 0.140 Uiso 1 1 calc R . .
C17 C -0.1168(14) 0.3672(3) 0.5038(5) 0.103(2) Uani 1 1 d U . .
H17A H -0.0785 0.3675 0.5785 0.123 Uiso 1 1 calc R . .
C18 C -0.3191(14) 0.3458(3) 0.4610(6) 0.109(2) Uani 1 1 d U . .
H18A H -0.4095 0.3327 0.5062 0.131 Uiso 1 1 calc R . .
C19 C -0.3809(10) 0.3450(2) 0.3457(4) 0.0751(16) Uani 1 1 d . . .
H19A H -0.5117 0.3315 0.3127 0.090 Uiso 1 1 calc R . .
C20 C -0.2344(7) 0.36543(18) 0.2875(3) 0.0508(10) Uani 1 1 d . . .
C21 C -0.2367(6) 0.37469(17) 0.1740(3) 0.0467(9) Uani 1 1 d . . .
C22 C -0.0510(9) 0.3990(2) 0.1617(5) 0.0798(17) Uani 1 1 d . . .
H22A H -0.0150 0.4102 0.0959 0.096 Uiso 1 1 calc R . .
C23 C -0.4160(7) 0.36391(18) 0.0870(3) 0.0487(10) Uani 1 1 d . . .
H23A H -0.3856 0.3816 0.0205 0.058 Uiso 1 1 calc R . .
H23B H -0.5367 0.3851 0.1048 0.058 Uiso 1 1 calc R . .
C24 C -0.4690(6) 0.29617(17) 0.0683(3) 0.0393(8) Uani 1 1 d . . .
H24A H -0.4867 0.2780 0.1374 0.047 Uiso 1 1 calc R . .
C25 C -0.6760(6) 0.29144(18) -0.0086(3) 0.0432(9) Uani 1 1 d . . .
C26 C -0.4433(6) 0.01643(18) -0.4244(3) 0.0495(10) Uani 1 1 d . . .
C27 C -0.4290(8) 0.0114(2) -0.5312(3) 0.0627(12) Uani 1 1 d . . .
H27A H -0.5375 -0.0046 -0.5813 0.075 Uiso 1 1 calc R . .
C28 C -0.2462(8) 0.0311(3) -0.5610(4) 0.0702(13) Uani 1 1 d . . .
H28A H -0.2312 0.0282 -0.6331 0.084 Uiso 1 1 calc R . .
C29 C -0.0837(7) 0.0550(2) -0.4871(4) 0.0658(12) Uani 1 1 d . . .
H29A H 0.0363 0.0684 -0.5108 0.079 Uiso 1 1 calc R . .
C30 C -0.0973(6) 0.0593(2) -0.3795(3) 0.0544(10) Uani 1 1 d . . .
H30A H 0.0128 0.0752 -0.3304 0.065 Uiso 1 1 calc R . .
C31 C -0.2789(6) 0.03941(16) -0.3449(3) 0.0419(8) Uani 1 1 d . . .
C32 C -0.3447(6) 0.03367(16) -0.2414(3) 0.0401(8) Uani 1 1 d . . .
C33 C -0.5407(6) 0.00915(19) -0.2615(3) 0.0517(10) Uani 1 1 d . . .
H33A H -0.6218 0.0002 -0.2094 0.062 Uiso 1 1 calc R . .
C34 C -0.2276(6) 0.04784(17) -0.1305(3) 0.0440(9) Uani 1 1 d . . .
H34A H -0.0854 0.0336 -0.1263 0.053 Uiso 1 1 calc R . .
H34B H -0.2896 0.0245 -0.0784 0.053 Uiso 1 1 calc R . .
C35 C -0.2223(5) 0.11562(16) -0.0979(3) 0.0369(8) Uani 1 1 d . . .
H35A H -0.1772 0.1165 -0.0195 0.044 Uiso 1 1 calc R . .
C36 C -0.0613(5) 0.15266(16) -0.1460(3) 0.0359(8) Uani 1 1 d . . .

loop_
_atom_site_aniso_label
_atom_site_aniso_U_11
_atom_site_aniso_U_22
_atom_site_aniso_U_33
_atom_site_aniso_U_23
_atom_site_aniso_U_13
_atom_site_aniso_U_12
Co1 0.0277(2) 0.0328(2) 0.0315(2) -0.00663(18) 0.00722(16) 0.00007(18)
Co2 0.0296(2) 0.0361(2) 0.0352(2) -0.00309(19) 0.01032(17) 0.00346(19)
S1 0.1020(9) 0.0347(5) 0.0297(5) 0.0050(4) 0.0207(5) 0.0155(5)
O1 0.0508(16) 0.0395(15) 0.0609(17) 0.0063(13) 0.0245(13) 0.0119(13)
O2 0.0471(15) 0.0346(14) 0.0594(16) 0.0051(11) 0.0186(13) 0.0024(12)
O3 0.0452(15) 0.080(2) 0.0333(14) 0.0152(13) 0.0035(11) -0.0093(14)
O4 0.0478(14) 0.084(2) 0.0338(13) 0.0072(14) 0.0105(11) -0.0201(15)
O5 0.147(3) 0.0521(19) 0.0325(16) -0.0020(13) -0.0135(18) -0.008(2)
O6 0.130(3) 0.0491(19) 0.0613(19) 0.0165(15) 0.058(2) 0.0352(19)
O7 0.0281(10) 0.0450(13) 0.0341(12) -0.0111(11) 0.0083(9) 0.0012(11)
O8 0.0529(18) 0.105(3) 0.0618(19) -0.0268(18) 0.0175(16) 0.0221(17)
O9 0.0302(12) 0.0353(13) 0.0474(14) -0.0034(10) 0.0104(10) 0.0001(10)
O10 0.0327(13) 0.0481(17) 0.080(2) -0.0143(14) 0.0118(13) 0.0051(12)
N1 0.058(3) 0.080(4) 0.147(5) -0.034(3) 0.009(3) -0.016(2)
N2 0.0422(15) 0.0332(16) 0.0359(14) -0.0063(12) 0.0028(12) -0.0026(12)
N3 0.052(2) 0.059(2) 0.064(2) -0.0117(18) -0.0013(18) -0.0184(18)
N4 0.0352(15) 0.0368(16) 0.0486(18) -0.0120(13) 0.0157(13) -0.0040(13)
C1 0.054(2) 0.045(2) 0.050(2) 0.0098(17) 0.0186(18) 0.0180(18)
C2 0.051(2) 0.043(2) 0.049(2) 0.0108(17) 0.0201(18) 0.0092(17)
C3 0.046(2) 0.0318(19) 0.0333(18) 0.0051(14) 0.0100(15) 0.0072(15)
C4 0.049(2) 0.039(2) 0.079(3) 0.009(2) 0.032(2) 0.0114(18)
C5 0.060(3) 0.040(2) 0.078(3) 0.008(2) 0.028(2) -0.0027(19)
C6 0.065(2) 0.0336(19) 0.0299(18) 0.0067(14) 0.0136(17) 0.0129(17)
C7 0.069(3) 0.0311(18) 0.0293(18) 0.0031(14) 0.0105(17) 0.0080(17)
C8 0.059(2) 0.050(2) 0.044(2) 0.0074(18) 0.0209(19) -0.0043(19)
C9 0.044(2) 0.052(2) 0.0370(19) 0.0103(16) 0.0042(16) -0.0047(17)
C10 0.0416(19) 0.0341(18) 0.0318(17) 0.0034(14) 0.0096(14) 0.0000(14)
C11 0.048(2) 0.060(3) 0.040(2) 0.0120(18) 0.0060(17) -0.0073(18)
C12 0.054(2) 0.059(3) 0.037(2) 0.0073(18) -0.0023(17) -0.006(2)
C13 0.048(2) 0.037(2) 0.0292(17) 0.0044(14) 0.0092(15) 0.0094(16)
C14 0.0430(19) 0.035(2) 0.0310(17) 0.0034(13) 0.0081(15) -0.0002(15)
C15 0.122(5) 0.046(3) 0.067(3) -0.027(2) -0.041(3) 0.011(3)
C16 0.129(5) 0.093(5) 0.107(5) -0.029(4) -0.045(4) 0.016(4)
C17 0.167(6) 0.067(4) 0.057(3) -0.002(3) -0.029(4) 0.013(4)
C18 0.182(6) 0.060(3) 0.091(4) 0.007(3) 0.040(4) 0.001(4)
C19 0.135(5) 0.047(3) 0.046(3) -0.004(2) 0.024(3) -0.007(3)
C20 0.069(3) 0.0300(19) 0.046(2) -0.0081(16) -0.009(2) -0.0033(18)
C21 0.054(2) 0.031(2) 0.059(3) -0.0156(17) 0.0209(19) -0.0091(17)
C22 0.084(4) 0.054(3) 0.111(5) -0.032(3) 0.043(3) -0.025(3)
C23 0.077(3) 0.035(2) 0.035(2) -0.0043(15) 0.0125(19) 0.0012(19)
C24 0.050(2) 0.0389(19) 0.0295(18) -0.0076(14) 0.0082(15) 0.0022(16)
C25 0.043(2) 0.043(2) 0.046(2) -0.0085(16) 0.0151(17) 0.0050(17)
C26 0.051(2) 0.038(2) 0.056(3) -0.0073(18) 0.0021(19) 0.0032(18)
C27 0.076(3) 0.060(3) 0.047(2) -0.014(2) -0.003(2) 0.004(2)
C28 0.084(4) 0.083(4) 0.043(3) -0.005(2) 0.009(2) 0.009(3)
C29 0.064(3) 0.080(3) 0.057(3) 0.001(2) 0.020(2) 0.001(3)
C30 0.050(2) 0.057(3) 0.056(3) -0.006(2) 0.008(2) -0.002(2)
C31 0.043(2) 0.0296(18) 0.053(2) -0.0050(15) 0.0070(17) 0.0027(15)
C32 0.043(2) 0.0276(18) 0.049(2) -0.0052(15) 0.0088(17) 0.0033(15)
C33 0.052(2) 0.042(2) 0.064(3) -0.0050(19) 0.019(2) -0.0099(18)
C34 0.047(2) 0.033(2) 0.052(2) 0.0025(17) 0.0089(18) 0.0025(16)
C35 0.0403(19) 0.0334(18) 0.0368(19) -0.0050(14) 0.0065(15) -0.0007(15)
C36 0.0341(18) 0.0349(19) 0.0377(19) -0.0131(14) 0.0038(15) 0.0001(14)

loop_
_atom_type_symbol
_atom_type_description
_atom_type_scat_dispersion_real
_atom_type_scat_dispersion_imag
_atom_type_scat_source
C C 0.0033 0.0016 'International Tables Vol C Tables 4.2.6.8 and 6.1.1.4'
H H 0.0000 0.0000 'International Tables Vol C Tables 4.2.6.8 and 6.1.1.4'
N N 0.0061 0.0033 'International Tables Vol C Tables 4.2.6.8 and 6.1.1.4'
O O 0.0106 0.0060 'International Tables Vol C Tables 4.2.6.8 and 6.1.1.4'
S S 0.1246 0.1234 'International Tables Vol C Tables 4.2.6.8 and 6.1.1.4'
Co Co 0.3494 0.9721 'International Tables Vol C Tables 4.2.6.8 and 6.1.1.4'

loop_
_geom_angle_atom_site_label_1
_geom_angle_atom_site_label_2
_geom_angle_atom_site_label_3
_geom_angle
_geom_angle_site_symmetry_1
_geom_angle_site_symmetry_3
_geom_angle_publ_flag
O7 Co1 O9 173.55(10) . . ?
O7 Co1 O2 88.47(10) . 1_655 ?
O9 Co1 O2 96.40(10) . 1_655 ?
O7 Co1 O3 96.04(10) . 2_344 ?
O9 Co1 O3 88.11(10) . 2_344 ?
O2 Co1 O3 91.31(11) 1_655 2_344 ?
O7 Co1 N4 97.05(11) . . ?
O9 Co1 N4 78.15(10) . . ?
O2 Co1 N4 174.45(11) 1_655 . ?
O3 Co1 N4 87.55(12) 2_344 . ?
O7 Co1 N2 78.56(10) . . ?
O9 Co1 N2 97.31(10) . . ?
O2 Co1 N2 88.07(11) 1_655 . ?
O3 Co1 N2 174.58(11) 2_344 . ?
N4 Co1 N2 93.57(11) . . ?
O4 Co2 O7 110.97(10) 2_344 . ?
O4 Co2 O1 106.58(12) 2_344 . ?
O7 Co2 O1 106.82(12) . . ?
O4 Co2 O9 111.84(12) 2_344 1_455 ?
O7 Co2 O9 108.67(10) . 1_455 ?
O1 Co2 O9 111.85(10) . 1_455 ?
O5 S1 O6 120.2(2) . . ?
O5 S1 C7 108.1(2) . . ?
O6 S1 C7 108.6(2) . . ?
O5 S1 C6 108.0(2) . . ?
O6 S1 C6 106.13(19) . . ?
C7 S1 C6 104.70(16) . . ?
C13 O1 Co2 126.1(2) . . ?
C13 O2 Co1 140.9(2) . 1_455 ?
C14 O3 Co1 140.3(2) . 2_354 ?
C14 O4 Co2 127.5(2) . 2_354 ?
C25 O7 Co2 120.0(2) . . ?
C25 O7 Co1 121.0(2) . . ?
Co2 O7 Co1 118.75(10) . . ?
C36 O9 Co2 121.3(2) . 1_655 ?
C36 O9 Co1 120.2(2) . . ?
Co2 O9 Co1 117.93(12) 1_655 . ?
C15 N1 C22 110.6(4) . . ?
C15 N1 H1B 124.7 . . ?
C22 N1 H1B 124.7 . . ?
C24 N2 Co1 110.4(2) . . ?
C24 N2 H2B 109.6 . . ?
Co1 N2 H2B 109.6 . . ?
C24 N2 H2C 109.6 . . ?
Co1 N2 H2C 109.6 . . ?
H2B N2 H2C 108.1 . . ?
C26 N3 C33 110.3(3) . . ?
C26 N3 H3A 124.8 . . ?
C33 N3 H3A 124.8 . . ?
C35 N4 Co1 110.7(2) . . ?
C35 N4 H4B 109.5 . . ?
Co1 N4 H4B 109.5 . . ?
C35 N4 H4C 109.5 . . ?
Co1 N4 H4C 109.5 . . ?
H4B N4 H4C 108.1 . . ?
C6 C1 C2 120.9(4) . . ?
C6 C1 H1A 119.6 . . ?
C2 C1 H1A 119.6 . . ?
C1 C2 C3 119.1(4) . . ?
C1 C2 H2A 120.4 . . ?
C3 C2 H2A 120.4 . . ?
C2 C3 C4 119.6(3) . . ?
C2 C3 C13 120.2(3) . . ?
C4 C3 C13 120.2(3) . . ?
C5 C4 C3 121.0(4) . . ?
C5 C4 H4A 119.5 . . ?
C3 C4 H4A 119.5 . . ?
C4 C5 C6 119.1(4) . . ?
C4 C5 H5A 120.4 . . ?
C6 C5 H5A 120.4 . . ?
C1 C6 C5 120.4(4) . . ?
C1 C6 S1 120.6(3) . . ?
C5 C6 S1 119.1(3) . . ?
C12 C7 C8 121.0(3) . . ?
C12 C7 S1 118.5(3) . . ?
C8 C7 S1 120.5(3) . . ?
C9 C8 C7 120.0(4) . . ?
C9 C8 H8A 120.0 . . ?
C7 C8 H8A 120.0 . . ?
C10 C9 C8 119.6(4) . . ?
C10 C9 H9A 120.2 . . ?
C8 C9 H9A 120.2 . . ?
C9 C10 C11 119.9(3) . . ?
C9 C10 C14 120.1(3) . . ?
C11 C10 C14 119.9(3) . . ?
C12 C11 C10 120.9(4) . . ?
C12 C11 H11A 119.5 . . ?
C10 C11 H11A 119.5 . . ?
C7 C12 C11 118.6(4) . . ?
C7 C12 H12A 120.7 . . ?
C11 C12 H12A 120.7 . . ?
O2 C13 O1 126.2(3) . . ?
O2 C13 C3 117.5(3) . . ?
O1 C13 C3 116.2(3) . . ?
O3 C14 O4 125.9(3) . . ?
O3 C14 C10 118.4(3) . . ?
O4 C14 C10 115.7(3) . . ?
N1 C15 C16 132.3(7) . . ?
N1 C15 C20 107.3(4) . . ?
C16 C15 C20 120.2(7) . . ?
C17 C16 C15 117.4(7) . . ?
C17 C16 H16A 121.3 . . ?
C15 C16 H16A 121.3 . . ?
C16 C17 C18 125.3(6) . . ?
C16 C17 H17A 117.3 . . ?
C18 C17 H17A 117.3 . . ?
C17 C18 C19 118.1(6) . . ?
C17 C18 H18A 121.0 . . ?
C19 C18 H18A 121.0 . . ?
C20 C19 C18 115.7(6) . . ?
C20 C19 H19A 122.2 . . ?
C18 C19 H19A 122.2 . . ?
C19 C20 C21 133.1(4) . . ?
C19 C20 C15 123.3(5) . . ?
C21 C20 C15 103.6(4) . . ?
C22 C21 C20 108.0(4) . . ?
C22 C21 C23 126.0(4) . . ?
C20 C21 C23 125.9(3) . . ?
N1 C22 C21 110.5(5) . . ?
N1 C22 H22A 124.7 . . ?
C21 C22 H22A 124.7 . . ?
C21 C23 C24 113.5(3) . . ?
C21 C23 H23A 108.9 . . ?
C24 C23 H23A 108.9 . . ?
C21 C23 H23B 108.9 . . ?
C24 C23 H23B 108.9 . . ?
H23A C23 H23B 107.7 . . ?
C25 C24 N2 111.4(3) . . ?
C25 C24 C23 108.5(3) . . ?
N2 C24 C23 112.6(3) . . ?
C25 C24 H24A 108.1 . . ?
N2 C24 H24A 108.1 . . ?
C23 C24 H24A 108.1 . . ?
O8 C25 O7 123.0(4) . . ?
O8 C25 C24 121.0(3) . . ?
O7 C25 C24 115.9(3) . . ?
C27 C26 N3 130.2(4) . . ?
C27 C26 C31 123.3(4) . . ?
N3 C26 C31 106.4(3) . . ?
C26 C27 C28 116.7(4) . . ?
C26 C27 H27A 121.7 . . ?
C28 C27 H27A 121.7 . . ?
C29 C28 C27 122.2(4) . . ?
C29 C28 H28A 118.9 . . ?
C27 C28 H28A 118.9 . . ?
C30 C29 C28 121.0(4) . . ?
C30 C29 H29A 119.5 . . ?
C28 C29 H29A 119.5 . . ?
C29 C30 C31 119.0(4) . . ?
C29 C30 H30A 120.5 . . ?
C31 C30 H30A 120.5 . . ?
C32 C31 C30 134.8(4) . . ?
C32 C31 C26 107.4(3) . . ?
C30 C31 C26 117.7(4) . . ?
C33 C32 C31 106.2(3) . . ?
C33 C32 C34 124.2(3) . . ?
C31 C32 C34 129.5(3) . . ?
C32 C33 N3 109.6(4) . . ?
C32 C33 H33A 125.2 . . ?
N3 C33 H33A 125.2 . . ?
C32 C34 C35 115.6(3) . . ?
C32 C34 H34A 108.4 . . ?
C35 C34 H34A 108.4 . . ?
C32 C34 H34B 108.4 . . ?
C35 C34 H34B 108.4 . . ?
H34A C34 H34B 107.5 . . ?
N4 C35 C34 114.0(3) . . ?
N4 C35 C36 110.8(3) . . ?
C34 C35 C36 112.8(3) . . ?
N4 C35 H35A 106.2 . . ?
C34 C35 H35A 106.2 . . ?
C36 C35 H35A 106.2 . . ?
O10 C36 O9 122.7(3) . . ?
O10 C36 C35 122.5(3) . . ?
O9 C36 C35 114.8(3) . . ?

loop_
_geom_bond_atom_site_label_1
_geom_bond_atom_site_label_2
_geom_bond_distance
_geom_bond_site_symmetry_2
_geom_bond_publ_flag
Co1 O7 2.025(2) . ?
Co1 O9 2.038(2) . ?
Co1 O2 2.101(3) 1_655 ?
Co1 O3 2.112(3) 2_344 ?
Co1 N4 2.138(3) . ?
Co1 N2 2.161(3) . ?
Co2 O4 1.933(2) 2_344 ?
Co2 O7 1.943(2) . ?
Co2 O1 1.956(3) . ?
Co2 O9 1.948(2) 1_455 ?
S1 O5 1.440(4) . ?
S1 O6 1.433(4) . ?
S1 C7 1.765(3) . ?
S1 C6 1.774(4) . ?
O1 C13 1.260(4) . ?
O2 C13 1.238(4) . ?
O2 Co1 2.101(3) 1_455 ?
O3 C14 1.234(4) . ?
O3 Co1 2.112(3) 2_354 ?
O4 C14 1.258(4) . ?
O4 Co2 1.933(2) 2_354 ?
O7 C25 1.289(4) . ?
O8 C25 1.218(4) . ?
O9 C36 1.305(4) . ?
O9 Co2 1.948(2) 1_655 ?
O10 C36 1.215(4) . ?
N1 C15 1.356(8) . ?
N1 C22 1.323(7) . ?
N1 H1B 0.8600 . ?
N2 C24 1.485(4) . ?
N2 H2B 0.9000 . ?
N2 H2C 0.9000 . ?
N3 C26 1.363(5) . ?
N3 C33 1.379(5) . ?
N3 H3A 0.8600 . ?
N4 C35 1.474(4) . ?
N4 H4B 0.9000 . ?
N4 H4C 0.9000 . ?
C1 C6 1.370(6) . ?
C1 C2 1.387(5) . ?
C1 H1A 0.9300 . ?
C2 C3 1.383(5) . ?
C2 H2A 0.9300 . ?
C3 C4 1.390(5) . ?
C3 C13 1.508(5) . ?
C4 C5 1.376(6) . ?
C4 H4A 0.9300 . ?
C5 C6 1.380(6) . ?
C5 H5A 0.9300 . ?
C7 C12 1.389(5) . ?
C7 C8 1.375(5) . ?
C8 C9 1.379(5) . ?
C8 H8A 0.9300 . ?
C9 C10 1.381(5) . ?
C9 H9A 0.9300 . ?
C10 C11 1.383(5) . ?
C10 C14 1.510(5) . ?
C11 C12 1.373(5) . ?
C11 H11A 0.9300 . ?
C12 H12A 0.9300 . ?
C15 C16 1.339(8) . ?
C15 C20 1.455(7) . ?
C16 C17 1.359(10) . ?
C16 H16A 0.9300 . ?
C17 C18 1.415(10) . ?
C17 H17A 0.9300 . ?
C18 C19 1.437(8) . ?
C18 H18A 0.9300 . ?
C19 C20 1.372(7) . ?
C19 H19A 0.9300 . ?
C20 C21 1.439(6) . ?
C21 C22 1.353(6) . ?
C21 C23 1.478(5) . ?
C22 H22A 0.9300 . ?
C23 C24 1.521(5) . ?
C23 H23A 0.9700 . ?
C23 H23B 0.9700 . ?
C24 C25 1.524(5) . ?
C24 H24A 0.9800 . ?
C26 C27 1.366(6) . ?
C26 C31 1.426(5) . ?
C27 C28 1.377(7) . ?
C27 H27A 0.9300 . ?
C28 C29 1.386(7) . ?
C28 H28A 0.9300 . ?
C29 C30 1.374(6) . ?
C29 H29A 0.9300 . ?
C30 C31 1.397(5) . ?
C30 H30A 0.9300 . ?
C31 C32 1.443(5) . ?
C32 C33 1.368(5) . ?
C32 C34 1.504(5) . ?
C33 H33A 0.9300 . ?
C34 C35 1.528(5) . ?
C34 H34A 0.9700 . ?
C34 H34B 0.9700 . ?
C35 C36 1.527(5) . ?
C35 H35A 0.9800 . ?

loop_
_geom_hbond_atom_site_label_D
_geom_hbond_atom_site_label_H
_geom_hbond_atom_site_label_A
_geom_hbond_distance_DH
_geom_hbond_distance_HA
_geom_hbond_distance_DA
_geom_hbond_angle_DHA
_geom_hbond_site_symmetry_A
N2 H2B O6 0.90 2.39 3.093(4) 134.9 2_345
N2 H2C O8 0.90 2.39 3.231(4) 156.1 1_655
N4 H4B O6 0.90 2.56 3.346(4) 147.0 2_345

loop_
_geom_torsion_atom_site_label_1
_geom_torsion_atom_site_label_2
_geom_torsion_atom_site_label_3
_geom_torsion_atom_site_label_4
_geom_torsion
_geom_torsion_site_symmetry_1
_geom_torsion_site_symmetry_2
_geom_torsion_site_symmetry_3
_geom_torsion_site_symmetry_4
_geom_torsion_publ_flag
O4 Co2 O1 C13 128.9(3) 2_344 . . . ?
O7 Co2 O1 C13 -112.4(3) . . . . ?
O9 Co2 O1 C13 6.4(3) 1_455 . . . ?
O4 Co2 O7 C25 168.1(3) 2_344 . . . ?
O1 Co2 O7 C25 52.3(3) . . . . ?
O9 Co2 O7 C25 -68.6(3) 1_455 . . . ?
O4 Co2 O7 Co1 -5.5(2) 2_344 . . . ?
O1 Co2 O7 Co1 -121.32(14) . . . . ?
O9 Co2 O7 Co1 117.84(14) 1_455 . . . ?
O9 Co1 O7 C25 59.1(10) . . . . ?
O2 Co1 O7 C25 -80.0(3) 1_655 . . . ?
O3 Co1 O7 C25 -171.2(3) 2_344 . . . ?
N4 Co1 O7 C25 100.6(3) . . . . ?
N2 Co1 O7 C25 8.3(3) . . . . ?
O9 Co1 O7 Co2 -127.4(8) . . . . ?
O2 Co1 O7 Co2 93.54(15) 1_655 . . . ?
O3 Co1 O7 Co2 2.38(16) 2_344 . . . ?
N4 Co1 O7 Co2 -85.88(15) . . . . ?
N2 Co1 O7 Co2 -178.12(17) . . . . ?
O7 Co1 O9 C36 31.5(10) . . . . ?
O2 Co1 O9 C36 170.2(2) 1_655 . . . ?
O3 Co1 O9 C36 -98.6(2) 2_344 . . . ?
N4 Co1 O9 C36 -10.8(2) . . . . ?
N2 Co1 O9 C36 81.4(2) . . . . ?
O7 Co1 O9 Co2 -140.4(8) . . . 1_655 ?
O2 Co1 O9 Co2 -1.67(15) 1_655 . . 1_655 ?
O3 Co1 O9 Co2 89.44(15) 2_344 . . 1_655 ?
N4 Co1 O9 Co2 177.33(15) . . . 1_655 ?
N2 Co1 O9 Co2 -90.54(14) . . . 1_655 ?
O7 Co1 N2 C24 -13.8(2) . . . . ?
O9 Co1 N2 C24 171.2(2) . . . . ?
O2 Co1 N2 C24 75.0(2) 1_655 . . . ?
O3 Co1 N2 C24 -8.6(14) 2_344 . . . ?
N4 Co1 N2 C24 -110.3(2) . . . . ?
O7 Co1 N4 C35 -156.4(2) . . . . ?
O9 Co1 N4 C35 19.2(2) . . . . ?
O2 Co1 N4 C35 29.6(13) 1_655 . . . ?
O3 Co1 N4 C35 107.8(2) 2_344 . . . ?
N2 Co1 N4 C35 -77.5(2) . . . . ?
C6 C1 C2 C3 1.0(6) . . . . ?
C1 C2 C3 C4 -0.6(6) . . . . ?
C1 C2 C3 C13 178.2(3) . . . . ?
C2 C3 C4 C5 -0.3(6) . . . . ?
C13 C3 C4 C5 -179.1(4) . . . . ?
C3 C4 C5 C6 0.9(7) . . . . ?
C2 C1 C6 C5 -0.4(6) . . . . ?
C2 C1 C6 S1 -179.0(3) . . . . ?
C4 C5 C6 C1 -0.5(6) . . . . ?
C4 C5 C6 S1 178.1(3) . . . . ?
O5 S1 C6 C1 132.4(3) . . . . ?
O6 S1 C6 C1 2.3(4) . . . . ?
C7 S1 C6 C1 -112.5(3) . . . . ?
O5 S1 C6 C5 -46.2(4) . . . . ?
O6 S1 C6 C5 -176.3(3) . . . . ?
C7 S1 C6 C5 68.9(4) . . . . ?
O5 S1 C7 C12 15.0(4) . . . . ?
O6 S1 C7 C12 147.0(3) . . . . ?
C6 S1 C7 C12 -100.0(3) . . . . ?
O5 S1 C7 C8 -166.4(3) . . . . ?
O6 S1 C7 C8 -34.4(4) . . . . ?
C6 S1 C7 C8 78.7(3) . . . . ?
C12 C7 C8 C9 2.2(6) . . . . ?
S1 C7 C8 C9 -176.4(3) . . . . ?
C7 C8 C9 C10 -0.5(6) . . . . ?
C8 C9 C10 C11 -1.8(6) . . . . ?
C8 C9 C10 C14 179.5(4) . . . . ?
C9 C10 C11 C12 2.4(6) . . . . ?
C14 C10 C11 C12 -178.8(4) . . . . ?
C8 C7 C12 C11 -1.6(6) . . . . ?
S1 C7 C12 C11 177.0(3) . . . . ?
C10 C11 C12 C7 -0.7(6) . . . . ?
Co1 O2 C13 O1 8.1(6) 1_455 . . . ?
Co1 O2 C13 C3 -171.2(3) 1_455 . . . ?
Co2 O1 C13 O2 -10.3(5) . . . . ?
Co2 O1 C13 C3 168.9(2) . . . . ?
C2 C3 C13 O2 -4.8(5) . . . . ?
C4 C3 C13 O2 174.0(4) . . . . ?
C2 C3 C13 O1 175.9(3) . . . . ?
C4 C3 C13 O1 -5.3(5) . . . . ?
Co1 O3 C14 O4 2.0(7) 2_354 . . . ?
Co1 O3 C14 C10 -177.0(3) 2_354 . . . ?
Co2 O4 C14 O3 -6.8(6) 2_354 . . . ?
Co2 O4 C14 C10 172.3(2) 2_354 . . . ?
C9 C10 C14 O3 3.5(5) . . . . ?
C11 C10 C14 O3 -175.3(3) . . . . ?
C9 C10 C14 O4 -175.6(3) . . . . ?
C11 C10 C14 O4 5.6(5) . . . . ?
C22 N1 C15 C16 -174.1(6) . . . . ?
C22 N1 C15 C20 0.8(6) . . . . ?
N1 C15 C16 C17 176.5(6) . . . . ?
C20 C15 C16 C17 2.2(9) . . . . ?
C15 C16 C17 C18 -1.2(11) . . . . ?
C16 C17 C18 C19 0.0(10) . . . . ?
C17 C18 C19 C20 0.0(8) . . . . ?
C18 C19 C20 C21 -176.5(5) . . . . ?
C18 C19 C20 C15 1.1(7) . . . . ?
N1 C15 C20 C19 -177.9(4) . . . . ?
C16 C15 C20 C19 -2.3(7) . . . . ?
N1 C15 C20 C21 0.3(5) . . . . ?
C16 C15 C20 C21 175.8(5) . . . . ?
C19 C20 C21 C22 176.7(5) . . . . ?
C15 C20 C21 C22 -1.2(5) . . . . ?
C19 C20 C21 C23 0.9(7) . . . . ?
C15 C20 C21 C23 -177.0(4) . . . . ?
C15 N1 C22 C21 -1.6(6) . . . . ?
C20 C21 C22 N1 1.7(6) . . . . ?
C23 C21 C22 N1 177.5(4) . . . . ?
C22 C21 C23 C24 114.7(5) . . . . ?
C20 C21 C23 C24 -70.3(5) . . . . ?
Co1 N2 C24 C25 17.3(3) . . . . ?
Co1 N2 C24 C23 -104.7(3) . . . . ?
C21 C23 C24 C25 170.4(3) . . . . ?
C21 C23 C24 N2 -65.8(4) . . . . ?
Co2 O7 C25 O8 3.9(5) . . . . ?
Co1 O7 C25 O8 177.4(3) . . . . ?
Co2 O7 C25 C24 -174.0(2) . . . . ?
Co1 O7 C25 C24 -0.5(4) . . . . ?
N2 C24 C25 O8 170.1(4) . . . . ?
C23 C24 C25 O8 -65.4(5) . . . . ?
N2 C24 C25 O7 -11.9(5) . . . . ?
C23 C24 C25 O7 112.5(4) . . . . ?
C33 N3 C26 C27 175.4(4) . . . . ?
C33 N3 C26 C31 -1.9(5) . . . . ?
N3 C26 C27 C28 -178.3(4) . . . . ?
C31 C26 C27 C28 -1.4(7) . . . . ?
C26 C27 C28 C29 -0.2(8) . . . . ?
C27 C28 C29 C30 1.1(8) . . . . ?
C28 C29 C30 C31 -0.4(7) . . . . ?
C29 C30 C31 C32 176.1(4) . . . . ?
C29 C30 C31 C26 -1.0(6) . . . . ?
C27 C26 C31 C32 -175.9(4) . . . . ?
N3 C26 C31 C32 1.7(4) . . . . ?
C27 C26 C31 C30 1.9(6) . . . . ?
N3 C26 C31 C30 179.5(4) . . . . ?
C30 C31 C32 C33 -178.1(4) . . . . ?
C26 C31 C32 C33 -0.8(4) . . . . ?
C30 C31 C32 C34 -0.8(7) . . . . ?
C26 C31 C32 C34 176.5(4) . . . . ?
C31 C32 C33 N3 -0.3(5) . . . . ?
C34 C32 C33 N3 -177.8(3) . . . . ?
C26 N3 C33 C32 1.4(5) . . . . ?
C33 C32 C34 C35 -102.4(4) . . . . ?
C31 C32 C34 C35 80.7(5) . . . . ?
Co1 N4 C35 C34 -153.1(2) . . . . ?
Co1 N4 C35 C36 -24.6(3) . . . . ?
C32 C34 C35 N4 48.0(4) . . . . ?
C32 C34 C35 C36 -79.5(4) . . . . ?
Co2 O9 C36 O10 -5.9(5) 1_655 . . . ?
Co1 O9 C36 O10 -177.5(3) . . . . ?
Co2 O9 C36 C35 171.2(2) 1_655 . . . ?
Co1 O9 C36 C35 -0.4(4) . . . . ?
N4 C35 C36 O10 -165.7(3) . . . . ?
C34 C35 C36 O10 -36.5(5) . . . . ?
N4 C35 C36 O9 17.2(4) . . . . ?
C34 C35 C36 O9 146.3(3) . . . . ?
